data_7051958
loop_
_publ_author_name
'Altamura, Maria'
'Dapporto, Paolo'
'Guidi, Antonio'
'Harmat, Nicholas J. S.'
'Jierry, Lo\"ic'
'Libralesso, Elisa'
'Paoli, Paola'
'Rossi, Patrizia'

_publ_section_title
;
 Investigation on the flexibility of chiral tricyclic derivatives
;
_journal_issue 9
_journal_name_full 'New Journal of Chemistry'
_journal_page_first 1617
_journal_paper_doi 10.1039/b801569d
_journal_volume 32
_journal_year 2008
_chemical_formula_sum 'C15 H11 N O4'
_chemical_formula_weight 269.25
_chemical_name_systematic
;
?
;
_space_group_IT_number 2
_symmetry_cell_setting triclinic
_symmetry_space_group_name_Hall '-P 1'
_symmetry_space_group_name_H-M 'P -1'
_atom_sites_solution_hydrogens geom
_atom_sites_solution_primary direct
_atom_sites_solution_secondary difmap
_audit_creation_method SHELXL-97
_cell_angle_alpha 68.89(2)
_cell_angle_beta 80.780(10)
_cell_angle_gamma 75.12(2)
_cell_formula_units_Z 2
_cell_length_a 7.5530(10)
_cell_length_b 8.305(2)
_cell_length_c 10.514(2)
_cell_measurement_temperature 150
_cell_volume 592.9(2)
_computing_cell_refinement
;
CrysAlis RED, Oxford Diffraction Ltd.,
Version 1.171.29.2 (release 20-01-2006 CrysAlis171 .NET)
(compiled Jan 20 2006,12:36:28)
;
_computing_data_collection
;
CrysAlis CCD, Oxford Diffraction Ltd.,
Version 1.171.29.2 (release 20-01-2006 CrysAlis171 .NET)
(compiled Jan 20 2006,12:36:28)
;
_computing_data_reduction
;
CrysAlis RED, Oxford Diffraction Ltd.,
Version 1.171.29.2 (release 20-01-2006 CrysAlis171 .NET)
(compiled Jan 20 2006,12:36:28)
;
_computing_molecular_graphics 'ORTEP-3 (Farruggia, 1997)'
_computing_publication_material 'PARST97 (Nardelli, 1995)'
_computing_structure_refinement 'SHELXL-97 (Sheldrick, 1997)'
_computing_structure_solution 'SIR97 (Altomare, 1999)'
_diffrn_ambient_temperature 150
_diffrn_detector_area_resol_mean 16.4547
_diffrn_measured_fraction_theta_full 0.994
_diffrn_measured_fraction_theta_max 0.866
_diffrn_measurement_device_type 'Xcalibur3 4 circles diffractometer'
_diffrn_measurement_method 'intensity from \w scans'
_diffrn_radiation_monochromator graphite
_diffrn_radiation_source 'Enhance (Mo) X-ray Source'
_diffrn_radiation_type MoK\a
_diffrn_radiation_wavelength 0.71069
_diffrn_reflns_av_R_equivalents 0.0303
_diffrn_reflns_av_sigmaI/netI 0.0680
_diffrn_reflns_limit_h_max 10
_diffrn_reflns_limit_h_min -9
_diffrn_reflns_limit_k_max 10
_diffrn_reflns_limit_k_min -10
_diffrn_reflns_limit_l_max 13
_diffrn_reflns_limit_l_min -14
_diffrn_reflns_number 6833
_diffrn_reflns_theta_full 25.000
_diffrn_reflns_theta_max 28.50
_diffrn_reflns_theta_min 4.17
_exptl_absorpt_coefficient_mu 0.111
_exptl_absorpt_correction_type empirical
_exptl_absorpt_process_details
;
CrysAlis RED, Oxford Diffraction Ltd.,
Version 1.171.29.2 (release 20-01-2006 CrysAlis171 .NET)
(compiled Jan 20 2006,12:36:28)
;
_exptl_crystal_density_diffrn 1.508
_exptl_crystal_density_method 'not measured'
_exptl_crystal_F_000 280
_exptl_crystal_size_max 0.6
_exptl_crystal_size_mid 0.45
_exptl_crystal_size_min 0.40
_refine_diff_density_max 0.243
_refine_diff_density_min -0.194
_refine_diff_density_rms 0.049
_refine_ls_extinction_method none
_refine_ls_goodness_of_fit_ref 0.895
_refine_ls_hydrogen_treatment refall
_refine_ls_matrix_type full
_refine_ls_number_parameters 225
_refine_ls_number_reflns 2599
_refine_ls_number_restraints 0
_refine_ls_restrained_S_all 0.895
_refine_ls_R_factor_all 0.0737
_refine_ls_R_factor_gt 0.0416
_refine_ls_shift/su_max 0.000
_refine_ls_shift/su_mean 0.000
_refine_ls_structure_factor_coef Fsqd
_refine_ls_weighting_details 'calc w=1/[\s^2^(Fo^2^)+(0.0469P)^2^+0.0000P] where P=(Fo^2^+2Fc^2^)/3'
_refine_ls_weighting_scheme calc
_refine_ls_wR_factor_gt 0.0848
_refine_ls_wR_factor_ref 0.0943
_reflns_number_gt 1500
_reflns_number_total 2599
_reflns_threshold_expression >2sigma(I)
_cod_data_source_file b801569d.txt
_cod_data_source_block 1
_cod_original_sg_symbol_H-M P-1
_cod_database_code 7051958

loop_
_symmetry_equiv_pos_as_xyz
'x, y, z'
'-x, -y, -z'

loop_
_atom_site_label
_atom_site_type_symbol
_atom_site_fract_x
_atom_site_fract_y
_atom_site_fract_z
_atom_site_U_iso_or_equiv
_atom_site_adp_type
_atom_site_occupancy
_atom_site_symmetry_multiplicity
_atom_site_calc_flag
_atom_site_refinement_flags
_atom_site_disorder_assembly
_atom_site_disorder_group
O1 O 0.06334(16) 0.68828(14) 0.50950(12) 0.0270(3) Uani 1 1 d . . .
O2 O -0.13853(17) 1.08719(17) 0.38141(12) 0.0308(3) Uani 1 1 d . . .
O3 O -0.31293(18) 0.99982(17) 0.57749(13) 0.0363(3) Uani 1 1 d . . .
O4 O 0.03472(16) 0.54205(14) 0.18401(11) 0.0263(3) Uani 1 1 d . . .
N1 N -0.11307(18) 0.77832(17) 0.33317(13) 0.0226(3) Uani 1 1 d . . .
C1 C 0.2135(2) 0.6239(2) 0.31329(16) 0.0217(4) Uani 1 1 d . . .
C2 C 0.2033(2) 0.5416(2) 0.22086(17) 0.0238(4) Uani 1 1 d . . .
C3 C 0.3610(3) 0.4528(2) 0.16681(18) 0.0275(4) Uani 1 1 d . . .
C4 C 0.5306(3) 0.4473(2) 0.20359(19) 0.0302(5) Uani 1 1 d . . .
C5 C 0.5450(3) 0.5315(2) 0.29237(18) 0.0278(4) Uani 1 1 d . . .
C6 C 0.3870(2) 0.6173(2) 0.34754(18) 0.0247(4) Uani 1 1 d . . .
C7 C 0.0508(2) 0.7005(2) 0.39001(17) 0.0222(4) Uani 1 1 d . . .
C8 C -0.1419(2) 0.8261(2) 0.19180(17) 0.0226(4) Uani 1 1 d . . .
C9 C -0.0676(2) 0.7116(2) 0.11892(17) 0.0232(4) Uani 1 1 d . . .
C10 C -0.0984(2) 0.7574(2) -0.01716(19) 0.0279(4) Uani 1 1 d . . .
C11 C -0.2105(3) 0.9190(2) -0.0818(2) 0.0312(5) Uani 1 1 d . . .
C12 C -0.2876(3) 1.0332(2) -0.00976(19) 0.0301(5) Uani 1 1 d . . .
C13 C -0.2525(2) 0.9889(2) 0.12494(18) 0.0264(4) Uani 1 1 d . . .
C14 C -0.2640(3) 0.8355(3) 0.4246(2) 0.0273(4) Uani 1 1 d . . .
C15 C -0.2404(2) 0.9803(2) 0.47113(19) 0.0273(4) Uani 1 1 d . . .
HO2 H -0.123(3) 1.167(3) 0.4174(19) 0.047(6) Uiso 1 1 d . . .
H3 H 0.351(2) 0.392(2) 0.1078(17) 0.028(5) Uiso 1 1 d . . .
H4 H 0.638(3) 0.385(2) 0.1693(17) 0.033(5) Uiso 1 1 d . . .
H5 H 0.665(2) 0.525(2) 0.3233(16) 0.025(5) Uiso 1 1 d . . .
H6 H 0.385(2) 0.675(2) 0.4124(17) 0.028(5) Uiso 1 1 d . . .
H10 H -0.047(3) 0.679(3) -0.0600(19) 0.041(6) Uiso 1 1 d . . .
H11 H -0.230(2) 0.950(2) -0.1781(17) 0.022(4) Uiso 1 1 d . . .
H12 H -0.360(2) 1.149(2) -0.0570(16) 0.026(5) Uiso 1 1 d . . .
H13 H -0.303(2) 1.065(2) 0.1778(17) 0.025(5) Uiso 1 1 d . . .
H14A H -0.273(2) 0.736(2) 0.5084(18) 0.030(5) Uiso 1 1 d . . .
H14B H -0.378(3) 0.878(2) 0.3754(17) 0.035(5) Uiso 1 1 d . . .

loop_
_atom_site_aniso_label
_atom_site_aniso_U_11
_atom_site_aniso_U_22
_atom_site_aniso_U_33
_atom_site_aniso_U_23
_atom_site_aniso_U_13
_atom_site_aniso_U_12
O1 0.0312(8) 0.0291(7) 0.0234(7) -0.0112(5) -0.0037(5) -0.0065(5)
O2 0.0354(8) 0.0303(7) 0.0322(8) -0.0161(6) -0.0042(6) -0.0071(6)
O3 0.0334(8) 0.0495(8) 0.0329(8) -0.0254(7) 0.0010(6) -0.0060(6)
O4 0.0279(7) 0.0246(6) 0.0293(7) -0.0123(5) -0.0067(5) -0.0034(5)
N1 0.0215(8) 0.0262(8) 0.0212(8) -0.0104(6) -0.0016(6) -0.0036(6)
C1 0.0216(10) 0.0202(9) 0.0215(10) -0.0054(7) -0.0030(7) -0.0032(7)
C2 0.0258(10) 0.0215(9) 0.0249(10) -0.0075(8) -0.0051(8) -0.0049(7)
C3 0.0309(11) 0.0269(10) 0.0264(11) -0.0129(9) -0.0026(8) -0.0032(8)
C4 0.0250(11) 0.0273(10) 0.0341(12) -0.0111(9) 0.0003(9) 0.0011(8)
C5 0.0251(11) 0.0281(10) 0.0283(11) -0.0058(8) -0.0039(9) -0.0066(8)
C6 0.0288(11) 0.0226(9) 0.0223(10) -0.0063(8) -0.0046(8) -0.0051(8)
C7 0.0256(10) 0.0206(9) 0.0217(10) -0.0067(7) -0.0022(8) -0.0076(7)
C8 0.0222(10) 0.0262(9) 0.0218(10) -0.0077(8) -0.0027(7) -0.0091(7)
C9 0.0201(10) 0.0247(9) 0.0264(10) -0.0084(8) -0.0045(8) -0.0059(7)
C10 0.0260(11) 0.0342(11) 0.0294(11) -0.0160(9) -0.0019(8) -0.0091(9)
C11 0.0322(11) 0.0373(11) 0.0249(11) -0.0065(9) -0.0067(9) -0.0119(9)
C12 0.0283(11) 0.0265(10) 0.0332(12) -0.0047(9) -0.0066(9) -0.0069(9)
C13 0.0238(10) 0.0254(10) 0.0314(11) -0.0108(9) -0.0039(8) -0.0045(8)
C14 0.0242(11) 0.0306(10) 0.0269(11) -0.0116(9) -0.0012(9) -0.0033(8)
C15 0.0230(10) 0.0300(10) 0.0284(11) -0.0117(9) -0.0078(8) 0.0017(8)

loop_
_atom_type_symbol
_atom_type_description
_atom_type_scat_dispersion_real
_atom_type_scat_dispersion_imag
_atom_type_scat_source
C C 0.0033 0.0016 'International Tables Vol C Tables 4.2.6.8 and 6.1.1.4'
H H 0.0000 0.0000 'International Tables Vol C Tables 4.2.6.8 and 6.1.1.4'
N N 0.0061 0.0033 'International Tables Vol C Tables 4.2.6.8 and 6.1.1.4'
O O 0.0106 0.0060 'International Tables Vol C Tables 4.2.6.8 and 6.1.1.4'

loop_
_geom_angle_atom_site_label_1
_geom_angle_atom_site_label_2
_geom_angle_atom_site_label_3
_geom_angle
_geom_angle_site_symmetry_1
_geom_angle_site_symmetry_3
_geom_angle_publ_flag
C2 O4 C9 113.75(12) . . ?
C7 N1 C8 125.64(14) . . ?
C7 N1 C14 114.99(15) . . ?
C8 N1 C14 118.90(14) . . ?
C2 C1 C6 118.17(16) . . ?
C2 C1 C7 123.99(16) . . ?
C6 C1 C7 117.46(16) . . ?
C3 C2 O4 118.34(16) . . ?
C3 C2 C1 120.80(17) . . ?
O4 C2 C1 120.83(15) . . ?
C4 C3 C2 119.65(18) . . ?
C3 C4 C5 120.74(18) . . ?
C6 C5 C4 119.24(19) . . ?
C5 C6 C1 121.36(18) . . ?
O1 C7 N1 119.41(16) . . ?
O1 C7 C1 119.28(15) . . ?
N1 C7 C1 121.27(15) . . ?
C9 C8 C13 118.10(16) . . ?
C9 C8 N1 121.71(14) . . ?
C13 C8 N1 120.15(15) . . ?
C10 C9 C8 121.45(16) . . ?
C10 C9 O4 118.26(16) . . ?
C8 C9 O4 120.22(15) . . ?
C9 C10 C11 119.73(18) . . ?
C12 C11 C10 119.38(18) . . ?
C11 C12 C13 120.69(18) . . ?
C12 C13 C8 120.61(18) . . ?
N1 C14 C15 115.29(15) . . ?
O3 C15 O2 123.93(17) . . ?
O3 C15 C14 122.58(17) . . ?
O2 C15 C14 113.45(16) . . ?

loop_
_geom_bond_atom_site_label_1
_geom_bond_atom_site_label_2
_geom_bond_distance
_geom_bond_site_symmetry_2
_geom_bond_publ_flag
O1 C7 1.2407(19) . ?
O2 C15 1.336(2) . ?
O3 C15 1.211(2) . ?
O4 C2 1.388(2) . ?
O4 C9 1.402(2) . ?
N1 C7 1.362(2) . ?
N1 C8 1.431(2) . ?
N1 C14 1.466(2) . ?
C1 C2 1.395(2) . ?
C1 C6 1.397(2) . ?
C1 C7 1.489(2) . ?
C2 C3 1.385(2) . ?
C3 C4 1.382(3) . ?
C4 C5 1.383(3) . ?
C5 C6 1.381(3) . ?
C8 C9 1.386(2) . ?
C8 C13 1.394(2) . ?
C9 C10 1.384(2) . ?
C10 C11 1.387(3) . ?
C11 C12 1.380(3) . ?
C12 C13 1.381(2) . ?
C14 C15 1.510(3) . ?

loop_
_cod_related_entry_id
_cod_related_entry_database
_cod_related_entry_code
1 ChemSpider 25936667
